data_7117713
loop_
_publ_author_name
'Isai Ramakrishna'
'Gowri Sankar Grandhi'
'Harekrishna Sahoo'
'Mahiuddin Baidya'

_publ_section_title
;
 The Mukaiyama aldol reaction of in situ generated nitrosocarbonyl
 compounds: selective C-N bond formation and N-O bond cleavage in one-pot
 for alpha-amination of ketones
;
_journal_name_full Chem.Commun.
_journal_page_first 13976
_journal_paper_doi 10.1039/C5cc05459A
_journal_volume 51
_journal_year 2015
_chemical_formula_sum 'C17 H17 N O3'
_chemical_formula_weight 283.31
_chemical_name_systematic
;
 ?
;
_space_group_crystal_system triclinic
_space_group_IT_number 2
_space_group_name_Hall '-P 1'
_space_group_name_H-M_alt 'P -1'
_symmetry_space_group_name_Hall '-P 1'
_symmetry_space_group_name_H-M 'P -1'
_atom_sites_solution_hydrogens mixed
_audit_creation_method SHELXL-2012
_audit_update_record
;
2015-06-22 deposited with the CCDC.
2015-07-28 downloaded from the CCDC.
;
_cell_angle_alpha 100.410(4)
_cell_angle_beta 96.485(4)
_cell_angle_gamma 93.141(4)
_cell_formula_units_Z 2
_cell_length_a 6.0589(4)
_cell_length_b 8.0710(5)
_cell_length_c 15.6647(10)
_cell_measurement_reflns_used 2516
_cell_measurement_temperature 296(2)
_cell_measurement_theta_max 27.5
_cell_measurement_theta_min 1.34
_cell_volume 746.38(8)
_computing_cell_refinement 'APEXII/SAINT (Bruker, 2012)'
_computing_data_collection 'APEXII (Bruker, 2012)'
_computing_data_reduction 'SAINT/XPREP (Bruker, 2012)'
_computing_molecular_graphics 'ORTEP3 (Farrugia, 1997) '
_computing_publication_material 'SHELXL-97 (Sheldrick, 2013)'
_computing_structure_refinement 'SHELXL-97 (Sheldrick, 2013)'
_computing_structure_solution 'SHELXS-97 (Sheldrick, 2013)'
_diffrn_ambient_temperature 296(2)
_diffrn_measured_fraction_theta_full 0.927
_diffrn_measured_fraction_theta_max 0.956
_diffrn_measurement_device_type 'Bruker kappa apex2 CCD Diffractometer'
_diffrn_measurement_method '\w and \f scan'
_diffrn_radiation_type MoK\a
_diffrn_radiation_wavelength 0.71073
_diffrn_reflns_av_R_equivalents 0.1788
_diffrn_reflns_av_unetI/netI 0.1043
_diffrn_reflns_laue_measured_fraction_full 0.927
_diffrn_reflns_laue_measured_fraction_max 0.956
_diffrn_reflns_limit_h_max 7
_diffrn_reflns_limit_h_min -7
_diffrn_reflns_limit_k_max 9
_diffrn_reflns_limit_k_min -9
_diffrn_reflns_limit_l_max 18
_diffrn_reflns_limit_l_min -17
_diffrn_reflns_number 9021
_diffrn_reflns_point_group_measured_fraction_full 0.927
_diffrn_reflns_point_group_measured_fraction_max 0.956
_diffrn_reflns_theta_full 25.242
_diffrn_reflns_theta_max 24.997
_diffrn_reflns_theta_min 1.332
_exptl_absorpt_coefficient_mu 0.087
_exptl_absorpt_correction_T_max 0.9710
_exptl_absorpt_correction_T_min 0.9216
_exptl_absorpt_correction_type multi-scan
_exptl_absorpt_process_details 'SADABS (Bruker, 2012)'
_exptl_crystal_colour colourless
_exptl_crystal_density_diffrn 1.261
_exptl_crystal_description block
_exptl_crystal_F_000 300
_exptl_crystal_size_max 0.300
_exptl_crystal_size_mid 0.250
_exptl_crystal_size_min 0.100
_refine_diff_density_max 0.260
_refine_diff_density_min -0.326
_refine_diff_density_rms 0.064
_refine_ls_extinction_coef 0.049(10)
_refine_ls_extinction_expression Fc^*^=kFc[1+0.001xFc^2^\l^3^/sin(2\q)]^-1/4^
_refine_ls_extinction_method SHELXL
_refine_ls_goodness_of_fit_ref 1.096
_refine_ls_hydrogen_treatment mixed
_refine_ls_matrix_type full
_refine_ls_number_parameters 196
_refine_ls_number_reflns 2516
_refine_ls_number_restraints 0
_refine_ls_restrained_S_all 1.096
_refine_ls_R_factor_all 0.0792
_refine_ls_R_factor_gt 0.0663
_refine_ls_shift/su_max 0.000
_refine_ls_shift/su_mean 0.000
_refine_ls_structure_factor_coef Fsqd
_refine_ls_weighting_details
;
 w=1/[\s^2^(Fo^2^)+(0.0671P)^2^+0.3494P]
 where P=(Fo^2^+2Fc^2^)/3
;
_refine_ls_weighting_scheme calc
_refine_ls_wR_factor_gt 0.1884
_refine_ls_wR_factor_ref 0.1986
_reflns_Friedel_coverage 0.000
_reflns_friedel_fraction_full .
_reflns_friedel_fraction_max .
_reflns_number_gt 2008
_reflns_number_total 2516
_reflns_threshold_expression 'I > 2\s(I)'
_cod_data_source_file c5cc05459a2.cif
_cod_data_source_block ram114
_cod_database_code 7117713
_shelx_space_group_comment
;
The symmetry employed for this shelxl refinement is uniquely defined
by the following loop, which should always be used as a source of
symmetry information in preference to the above space-group names.
They are only intended as comments.
;
_shelx_estimated_absorpt_t_min 0.974
_shelx_estimated_absorpt_t_max 0.991
_shelxl_version_number 2012-9

loop_
_space_group_symop_operation_xyz
'x, y, z'
'-x, -y, -z'

loop_
_atom_site_label
_atom_site_type_symbol
_atom_site_fract_x
_atom_site_fract_y
_atom_site_fract_z
_atom_site_U_iso_or_equiv
_atom_site_adp_type
_atom_site_occupancy
_atom_site_site_symmetry_order
_atom_site_calc_flag
_atom_site_refinement_flags_posn
_atom_site_refinement_flags_adp
_atom_site_refinement_flags_occupancy
_atom_site_disorder_assembly
_atom_site_disorder_group
C1 C 0.6185(6) 0.8025(4) 0.81716(17) 0.0508(8) Uani 1 1 d . . . . .
H1 H 0.7146 0.8669 0.7915 0.061 Uiso 1 1 calc R U . . .
C2 C 0.6190(7) 0.8345(4) 0.90702(18) 0.0622(9) Uani 1 1 d . . . . .
H2 H 0.7156 0.9205 0.9415 0.075 Uiso 1 1 calc R U . . .
C3 C 0.4794(7) 0.7413(5) 0.94518(19) 0.0681(10) Uani 1 1 d . . . . .
H3 H 0.4820 0.7627 1.0057 0.082 Uiso 1 1 calc R U . . .
C4 C 0.3347(7) 0.6157(5) 0.89456(19) 0.0653(10) Uani 1 1 d . . . . .
H4 H 0.2374 0.5535 0.9207 0.078 Uiso 1 1 calc R U . . .
C5 C 0.3329(5) 0.5812(4) 0.80487(18) 0.0500(8) Uani 1 1 d . . . . .
H5 H 0.2359 0.4948 0.7710 0.060 Uiso 1 1 calc R U . . .
C6 C 0.4745(4) 0.6745(3) 0.76521(15) 0.0370(6) Uani 1 1 d . . . . .
C7 C 0.4706(4) 0.6318(3) 0.66746(15) 0.0350(6) Uani 1 1 d . . . . .
C8 C 0.6290(4) 0.7314(3) 0.62399(15) 0.0367(6) Uani 1 1 d . . . . .
H8 H 0.6437 0.8495 0.6544 0.044 Uiso 1 1 calc R U . . .
C9 C 0.3697(5) 0.8068(3) 0.51222(15) 0.0353(6) Uani 1 1 d . . . . .
C10 C 0.1084(5) 0.8495(4) 0.39672(16) 0.0435(7) Uani 1 1 d . . . . .
H10A H 0.1203 0.9689 0.4224 0.052 Uiso 1 1 calc R U . . .
H10B H -0.0210 0.7963 0.4151 0.052 Uiso 1 1 calc R U . . .
C11 C 0.0845(5) 0.8262(3) 0.29831(16) 0.0387(6) Uani 1 1 d . . . . .
C12 C -0.0927(5) 0.8948(4) 0.25658(18) 0.0508(8) Uani 1 1 d . . . . .
H12 H -0.1918 0.9539 0.2893 0.061 Uiso 1 1 calc R U . . .
C13 C -0.1225(6) 0.8755(4) 0.16595(19) 0.0603(9) Uani 1 1 d . . . . .
H13 H -0.2402 0.9233 0.1384 0.072 Uiso 1 1 calc R U . . .
C14 C 0.0206(6) 0.7863(4) 0.11686(19) 0.0602(9) Uani 1 1 d . . . . .
H14 H -0.0004 0.7725 0.0562 0.072 Uiso 1 1 calc R U . . .
C15 C 0.1939(6) 0.7182(4) 0.15784(19) 0.0601(9) Uani 1 1 d . . . . .
H15 H 0.2905 0.6571 0.1246 0.072 Uiso 1 1 calc R U . . .
C16 C 0.2291(6) 0.7385(4) 0.24884(18) 0.0508(8) Uani 1 1 d . . . . .
H16 H 0.3497 0.6929 0.2759 0.061 Uiso 1 1 calc R U . . .
C17 C 0.8587(5) 0.6606(4) 0.63120(19) 0.0485(7) Uani 1 1 d . . . . .
H17A H 0.8479 0.5470 0.5987 0.073 Uiso 1 1 calc R U . . .
H17B H 0.9098 0.6610 0.6915 0.073 Uiso 1 1 calc R U . . .
H17C H 0.9621 0.7296 0.6079 0.073 Uiso 1 1 calc R U . . .
N1 N 0.5484(4) 0.7251(3) 0.53294(13) 0.0414(6) Uani 1 1 d . . . . .
O1 O 0.3446(3) 0.5164(2) 0.62517(11) 0.0465(6) Uani 1 1 d . . . . .
O2 O 0.2790(4) 0.8998(2) 0.56403(12) 0.0499(6) Uani 1 1 d . . . . .
O3 O 0.3053(3) 0.7736(2) 0.42514(11) 0.0435(5) Uani 1 1 d . . . . .
H1N H 0.602(5) 0.650(3) 0.4907(18) 0.042(7) Uiso 1 1 d . . . . .

loop_
_atom_site_aniso_label
_atom_site_aniso_U_11
_atom_site_aniso_U_22
_atom_site_aniso_U_33
_atom_site_aniso_U_23
_atom_site_aniso_U_13
_atom_site_aniso_U_12
C1 0.061(2) 0.0541(16) 0.0360(14) 0.0094(12) 0.0029(13) -0.0059(14)
C2 0.078(2) 0.0679(19) 0.0332(14) 0.0019(14) -0.0042(15) -0.0114(17)
C3 0.092(3) 0.079(2) 0.0321(15) 0.0080(15) 0.0099(16) -0.004(2)
C4 0.076(3) 0.081(2) 0.0421(16) 0.0158(16) 0.0177(16) -0.0085(19)
C5 0.0497(18) 0.0550(16) 0.0434(15) 0.0048(13) 0.0093(13) -0.0057(13)
C6 0.0384(15) 0.0421(13) 0.0300(13) 0.0058(10) 0.0023(10) 0.0068(11)
C7 0.0286(13) 0.0408(13) 0.0340(13) 0.0016(11) 0.0029(10) 0.0093(11)
C8 0.0361(15) 0.0431(13) 0.0307(12) 0.0060(10) 0.0033(10) 0.0060(11)
C9 0.0398(15) 0.0365(12) 0.0312(12) 0.0083(10) 0.0069(11) 0.0055(11)
C10 0.0435(16) 0.0530(15) 0.0377(14) 0.0139(12) 0.0074(12) 0.0146(12)
C11 0.0424(16) 0.0390(13) 0.0344(13) 0.0077(11) 0.0019(11) 0.0025(11)
C12 0.0460(18) 0.0603(17) 0.0430(15) 0.0038(13) -0.0026(13) 0.0132(14)
C13 0.062(2) 0.072(2) 0.0425(16) 0.0098(15) -0.0142(15) 0.0112(17)
C14 0.072(2) 0.073(2) 0.0335(14) 0.0107(14) -0.0016(15) 0.0013(18)
C15 0.071(2) 0.074(2) 0.0404(16) 0.0139(15) 0.0166(15) 0.0173(17)
C16 0.0542(19) 0.0641(18) 0.0404(15) 0.0193(13) 0.0106(13) 0.0194(15)
C17 0.0346(16) 0.0640(17) 0.0505(16) 0.0177(13) 0.0062(12) 0.0097(13)
N1 0.0437(14) 0.0524(13) 0.0293(11) 0.0054(10) 0.0071(10) 0.0170(11)
O1 0.0410(12) 0.0554(11) 0.0382(10) -0.0035(9) 0.0061(8) -0.0003(9)
O2 0.0554(13) 0.0599(12) 0.0356(10) 0.0042(9) 0.0081(9) 0.0257(10)
O3 0.0457(12) 0.0547(11) 0.0311(9) 0.0078(8) 0.0029(8) 0.0180(9)

loop_
_atom_type_symbol
_atom_type_description
_atom_type_scat_dispersion_real
_atom_type_scat_dispersion_imag
_atom_type_scat_source
C C 0.0033 0.0016 'International Tables Vol C Tables 4.2.6.8 and 6.1.1.4'
H H 0.0000 0.0000 'International Tables Vol C Tables 4.2.6.8 and 6.1.1.4'
N N 0.0061 0.0033 'International Tables Vol C Tables 4.2.6.8 and 6.1.1.4'
O O 0.0106 0.0060 'International Tables Vol C Tables 4.2.6.8 and 6.1.1.4'

loop_
_geom_angle_atom_site_label_1
_geom_angle_atom_site_label_2
_geom_angle_atom_site_label_3
_geom_angle
_geom_angle_site_symmetry_1
_geom_angle_site_symmetry_3
C2 C1 C6 120.1(3) . .
C2 C1 H1 120.0 . .
C6 C1 H1 120.0 . .
C3 C2 C1 120.5(3) . .
C3 C2 H2 119.8 . .
C1 C2 H2 119.8 . .
C2 C3 C4 120.0(3) . .
C2 C3 H3 120.0 . .
C4 C3 H3 120.0 . .
C3 C4 C5 120.3(3) . .
C3 C4 H4 119.9 . .
C5 C4 H4 119.9 . .
C4 C5 C6 120.3(3) . .
C4 C5 H5 119.8 . .
C6 C5 H5 119.8 . .
C5 C6 C1 118.8(2) . .
C5 C6 C7 118.9(2) . .
C1 C6 C7 122.3(3) . .
O1 C7 C6 119.7(2) . .
O1 C7 C8 121.2(2) . .
C6 C7 C8 119.0(2) . .
N1 C8 C7 111.5(2) . .
N1 C8 C17 109.5(2) . .
C7 C8 C17 109.6(2) . .
N1 C8 H8 108.7 . .
C7 C8 H8 108.7 . .
C17 C8 H8 108.7 . .
O2 C9 N1 124.7(2) . .
O2 C9 O3 124.0(2) . .
N1 C9 O3 111.2(2) . .
O3 C10 C11 108.3(2) . .
O3 C10 H10A 110.0 . .
C11 C10 H10A 110.0 . .
O3 C10 H10B 110.0 . .
C11 C10 H10B 110.0 . .
H10A C10 H10B 108.4 . .
C16 C11 C12 119.1(2) . .
C16 C11 C10 122.7(2) . .
C12 C11 C10 118.2(2) . .
C11 C12 C13 120.2(3) . .
C11 C12 H12 119.9 . .
C13 C12 H12 119.9 . .
C14 C13 C12 120.4(3) . .
C14 C13 H13 119.8 . .
C12 C13 H13 119.8 . .
C15 C14 C13 119.3(3) . .
C15 C14 H14 120.3 . .
C13 C14 H14 120.3 . .
C14 C15 C16 121.2(3) . .
C14 C15 H15 119.4 . .
C16 C15 H15 119.4 . .
C11 C16 C15 119.7(3) . .
C11 C16 H16 120.2 . .
C15 C16 H16 120.2 . .
C8 C17 H17A 109.5 . .
C8 C17 H17B 109.5 . .
H17A C17 H17B 109.5 . .
C8 C17 H17C 109.5 . .
H17A C17 H17C 109.5 . .
H17B C17 H17C 109.5 . .
C9 N1 C8 119.4(2) . .
C9 N1 H1N 119.9(18) . .
C8 N1 H1N 119.7(18) . .
C9 O3 C10 115.42(18) . .

loop_
_geom_bond_atom_site_label_1
_geom_bond_atom_site_label_2
_geom_bond_distance
_geom_bond_site_symmetry_2
C1 C2 1.384(4) .
C1 C6 1.388(4) .
C1 H1 0.9300 .
C2 C3 1.359(5) .
C2 H2 0.9300 .
C3 C4 1.371(5) .
C3 H3 0.9300 .
C4 C5 1.381(4) .
C4 H4 0.9300 .
C5 C6 1.381(4) .
C5 H5 0.9300 .
C6 C7 1.505(3) .
C7 O1 1.214(3) .
C7 C8 1.514(4) .
C8 N1 1.445(3) .
C8 C17 1.533(4) .
C8 H8 0.9800 .
C9 O2 1.205(3) .
C9 N1 1.337(3) .
C9 O3 1.350(3) .
C10 O3 1.433(3) .
C10 C11 1.508(3) .
C10 H10A 0.9700 .
C10 H10B 0.9700 .
C11 C16 1.375(4) .
C11 C12 1.387(4) .
C12 C13 1.390(4) .
C12 H12 0.9300 .
C13 C14 1.371(5) .
C13 H13 0.9300 .
C14 C15 1.362(5) .
C14 H14 0.9300 .
C15 C16 1.396(4) .
C15 H15 0.9300 .
C16 H16 0.9300 .
C17 H17A 0.9600 .
C17 H17B 0.9600 .
C17 H17C 0.9600 .
N1 H1N 0.91(3) .

loop_
_geom_hbond_atom_site_label_D
_geom_hbond_atom_site_label_H
_geom_hbond_atom_site_label_A
_geom_hbond_distance_DH
_geom_hbond_distance_HA
_geom_hbond_distance_DA
_geom_hbond_angle_DHA
_geom_hbond_site_symmetry_A
C17 H17A O3 0.96 2.65 3.515(4) 150.5 2_666
C17 H17C O2 0.96 2.53 3.481(4) 171.2 1_655
N1 H1N O1 0.91(3) 2.12(3) 3.018(3) 166(3) 2_666

loop_
_geom_torsion_atom_site_label_1
_geom_torsion_atom_site_label_2
_geom_torsion_atom_site_label_3
_geom_torsion_atom_site_label_4
_geom_torsion
_geom_torsion_site_symmetry_1
_geom_torsion_site_symmetry_2
_geom_torsion_site_symmetry_3
_geom_torsion_site_symmetry_4
C6 C1 C2 C3 0.0(6) . . . .
C1 C2 C3 C4 -0.8(6) . . . .
C2 C3 C4 C5 1.2(6) . . . .
C3 C4 C5 C6 -0.9(6) . . . .
C4 C5 C6 C1 0.2(5) . . . .
C4 C5 C6 C7 179.1(3) . . . .
C2 C1 C6 C5 0.2(5) . . . .
C2 C1 C6 C7 -178.6(3) . . . .
C5 C6 C7 O1 -0.3(4) . . . .
C1 C6 C7 O1 178.5(3) . . . .
C5 C6 C7 C8 -178.7(2) . . . .
C1 C6 C7 C8 0.1(4) . . . .
O1 C7 C8 N1 24.9(3) . . . .
C6 C7 C8 N1 -156.7(2) . . . .
O1 C7 C8 C17 -96.5(3) . . . .
C6 C7 C8 C17 81.9(3) . . . .
O3 C10 C11 C16 2.6(4) . . . .
O3 C10 C11 C12 -178.1(2) . . . .
C16 C11 C12 C13 -0.3(5) . . . .
C10 C11 C12 C13 -179.5(3) . . . .
C11 C12 C13 C14 1.0(5) . . . .
C12 C13 C14 C15 -0.7(5) . . . .
C13 C14 C15 C16 -0.4(5) . . . .
C12 C11 C16 C15 -0.8(5) . . . .
C10 C11 C16 C15 178.4(3) . . . .
C14 C15 C16 C11 1.2(5) . . . .
O2 C9 N1 C8 7.0(4) . . . .
O3 C9 N1 C8 -173.9(2) . . . .
C7 C8 N1 C9 70.1(3) . . . .
C17 C8 N1 C9 -168.5(2) . . . .
O2 C9 O3 C10 -3.7(4) . . . .
N1 C9 O3 C10 177.3(2) . . . .
C11 C10 O3 C9 170.0(2) . . . .
